data_7159469
loop_
_publ_author_name
'Dasi, Rajesh'
'Villinger, Alexander'
'Brasholz, Malte'

_publ_section_title
;
 Visible light-induced iridium(III)-sensitized [2 + 2] and [3 + 2]
 photocycloadditions of 2-cyanochromone with alkenes.
;
_journal_issue 30
_journal_name_full 'Organic &amp; biomolecular chemistry'
_journal_page_first 6103
_journal_page_last 6106
_journal_paper_doi 10.1039/d3ob00862b
_journal_volume 21
_journal_year 2023
_chemical_formula_moiety 'C18 H12 Cl N O2'
_chemical_formula_sum 'C18 H12 Cl N O2'
_chemical_formula_weight 309.74
_space_group_crystal_system triclinic
_space_group_IT_number 2
_space_group_name_Hall '-P 1'
_space_group_name_H-M_alt 'P -1'
_atom_sites_solution_hydrogens geom
_audit_creation_method SHELXL-2014/7
_audit_update_record
;
2023-03-21 deposited with the CCDC.	2023-07-11 downloaded from the CCDC.
;
_cell_angle_alpha 114.137(4)
_cell_angle_beta 98.043(5)
_cell_angle_gamma 97.708(4)
_cell_formula_units_Z 2
_cell_length_a 8.0634(10)
_cell_length_b 9.8825(12)
_cell_length_c 10.1049(13)
_cell_measurement_reflns_used 6564
_cell_measurement_temperature 123(2)
_cell_measurement_theta_max 31.87
_cell_measurement_theta_min 2.31
_cell_volume 711.10(16)
_computing_cell_refinement 'Bruker Apex V7.51A'
_computing_data_collection 'Bruker Apex V7.51A'
_computing_data_reduction 'Bruker SAINT'
_computing_molecular_graphics 'ORTEP-3v2.01 (Farrugia, 2012)'
_computing_publication_material 'SHELXL-2014/7 (Sheldrick, 2015)'
_computing_structure_refinement 'SHELXL-2014/7 (Sheldrick, 2015)'
_computing_structure_solution 'Bruker SHELXTL'
_diffrn_ambient_temperature 123(2)
_diffrn_detector_area_resol_mean 10.4167
_diffrn_measured_fraction_theta_full 1.000
_diffrn_measured_fraction_theta_max 1.000
_diffrn_measurement_device_type 'Bruker Apex Kappa-II-CCD-diffractometer'
_diffrn_measurement_method 'phi and omega scans'
_diffrn_radiation_type MoK\a
_diffrn_radiation_wavelength 0.71073
_diffrn_reflns_av_R_equivalents 0.0354
_diffrn_reflns_av_unetI/netI 0.0285
_diffrn_reflns_Laue_measured_fraction_full 1.000
_diffrn_reflns_Laue_measured_fraction_max 1.000
_diffrn_reflns_limit_h_max 11
_diffrn_reflns_limit_h_min -11
_diffrn_reflns_limit_k_max 14
_diffrn_reflns_limit_k_min -14
_diffrn_reflns_limit_l_max 14
_diffrn_reflns_limit_l_min -14
_diffrn_reflns_number 24788
_diffrn_reflns_point_group_measured_fraction_full 1.000
_diffrn_reflns_point_group_measured_fraction_max 1.000
_diffrn_reflns_theta_full 25.242
_diffrn_reflns_theta_max 30.991
_diffrn_reflns_theta_min 2.262
_diffrn_source 'sealed tube'
_exptl_absorpt_coefficient_mu 0.275
_exptl_absorpt_correction_T_max 0.7464
_exptl_absorpt_correction_T_min 0.7086
_exptl_absorpt_correction_type multi-scan
_exptl_absorpt_process_details '(SADABS-2016/2; Sheldrick, 2015)'
_exptl_crystal_colour colourless
_exptl_crystal_density_diffrn 1.447
_exptl_crystal_description block
_exptl_crystal_F_000 320
_exptl_crystal_size_max 0.270
_exptl_crystal_size_mid 0.090
_exptl_crystal_size_min 0.040
_refine_diff_density_max 0.404
_refine_diff_density_min -0.244
_refine_diff_density_rms 0.057
_refine_ls_extinction_method none
_refine_ls_goodness_of_fit_ref 1.036
_refine_ls_hydrogen_treatment constr
_refine_ls_matrix_type full
_refine_ls_number_parameters 199
_refine_ls_number_reflns 4529
_refine_ls_number_restraints 0
_refine_ls_restrained_S_all 1.036
_refine_ls_R_factor_all 0.0528
_refine_ls_R_factor_gt 0.0391
_refine_ls_shift/su_max 0.001
_refine_ls_shift/su_mean 0.000
_refine_ls_structure_factor_coef Fsqd
_refine_ls_weighting_details 'w=1/[\s^2^(Fo^2^)+(0.0493P)^2^+0.2377P] where P=(Fo^2^+2Fc^2^)/3'
_refine_ls_weighting_scheme calc
_refine_ls_wR_factor_gt 0.0959
_refine_ls_wR_factor_ref 0.1052
_reflns_Friedel_coverage 0.000
_reflns_number_gt 3581
_reflns_number_total 4529
_reflns_threshold_expression 'I > 2\s(I)'
_cod_data_source_file d3ob00862b2.cif
_cod_data_source_block is_rd242cf1
_cod_depositor_comments 'Adding full bibliography for 7159468--7159472.cif.'
_cod_database_code 7159469
_shelx_shelxl_version_number 2014/7
_shelx_space_group_comment
;
The symmetry employed for this shelxl refinement is uniquely defined
by the following loop, which should always be used as a source of
symmetry information in preference to the above space-group names.
They are only intended as comments.
;
_shelx_estimated_absorpt_t_min 0.929
_shelx_estimated_absorpt_t_max 0.989

loop_
_space_group_symop_operation_xyz
'x, y, z'
'-x, -y, -z'

loop_
_atom_site_label
_atom_site_type_symbol
_atom_site_fract_x
_atom_site_fract_y
_atom_site_fract_z
_atom_site_U_iso_or_equiv
_atom_site_adp_type
_atom_site_occupancy
_atom_site_site_symmetry_order
_atom_site_calc_flag
_atom_site_refinement_flags_posn
_atom_site_refinement_flags_adp
_atom_site_refinement_flags_occupancy
_atom_site_disorder_assembly
_atom_site_disorder_group
Cl1 Cl 0.80286(4) 0.03969(4) 0.91916(4) 0.02718(9) Uani 1 1 d . . . . .
O1 O 0.29088(11) 0.43853(10) 0.58762(10) 0.02110(19) Uani 1 1 d . . . . .
O2 O -0.11553(13) 0.56891(12) 0.78625(13) 0.0322(2) Uani 1 1 d . . . . .
N1 N 0.19826(16) 0.06692(13) 0.47441(13) 0.0282(2) Uani 1 1 d . . . . .
C1 C 0.21005(15) 0.35075(13) 0.65169(13) 0.0169(2) Uani 1 1 d . . . . .
C2 C 0.28362(15) 0.38983(13) 0.81709(13) 0.0170(2) Uani 1 1 d . . . . .
H2 H 0.3262 0.5021 0.8742 0.020 Uiso 1 1 calc R U . . .
C3 C 0.09707(15) 0.34718(14) 0.83109(14) 0.0197(2) Uani 1 1 d . . . . .
H3A H 0.0690 0.4194 0.9227 0.024 Uiso 1 1 calc R U . . .
H3B H 0.0630 0.2414 0.8171 0.024 Uiso 1 1 calc R U . . .
C4 C 0.03299(15) 0.37088(13) 0.69101(13) 0.0175(2) Uani 1 1 d . . . . .
H4 H -0.0642 0.2882 0.6178 0.021 Uiso 1 1 calc R U . . .
C5 C 0.00172(16) 0.52813(14) 0.72673(14) 0.0199(2) Uani 1 1 d . . . . .
C6 C 0.11792(16) 0.62682(13) 0.68613(13) 0.0188(2) Uani 1 1 d . . . . .
C7 C 0.09157(18) 0.77236(14) 0.71237(14) 0.0233(3) Uani 1 1 d . . . . .
H7 H -0.0042 0.8046 0.7516 0.028 Uiso 1 1 calc R U . . .
C8 C 0.20301(19) 0.86923(14) 0.68194(15) 0.0264(3) Uani 1 1 d . . . . .
H8 H 0.1838 0.9674 0.6999 0.032 Uiso 1 1 calc R U . . .
C9 C 0.34371(19) 0.82241(15) 0.62476(15) 0.0265(3) Uani 1 1 d . . . . .
H9 H 0.4212 0.8898 0.6052 0.032 Uiso 1 1 calc R U . . .
C10 C 0.37205(17) 0.67888(15) 0.59604(14) 0.0230(3) Uani 1 1 d . . . . .
H10 H 0.4679 0.6474 0.5566 0.028 Uiso 1 1 calc R U . . .
C11 C 0.25790(15) 0.58115(13) 0.62577(13) 0.0182(2) Uani 1 1 d . . . . .
C12 C 0.20505(16) 0.19117(14) 0.55040(13) 0.0195(2) Uani 1 1 d . . . . .
C13 C 0.41825(14) 0.31107(13) 0.85203(13) 0.0164(2) Uani 1 1 d . . . . .
C14 C 0.55015(16) 0.28948(15) 0.77438(14) 0.0212(2) Uani 1 1 d . . . . .
H14 H 0.5585 0.3318 0.7058 0.025 Uiso 1 1 calc R U . . .
C15 C 0.66911(15) 0.20718(15) 0.79587(14) 0.0214(2) Uani 1 1 d . . . . .
H15 H 0.7561 0.1900 0.7402 0.026 Uiso 1 1 calc R U . . .
C16 C 0.65893(15) 0.15045(13) 0.89990(14) 0.0195(2) Uani 1 1 d . . . . .
C17 C 0.53513(16) 0.17706(13) 0.98461(13) 0.0193(2) Uani 1 1 d . . . . .
H17 H 0.5334 0.1421 1.0592 0.023 Uiso 1 1 calc R U . . .
C18 C 0.41334(15) 0.25582(13) 0.95850(13) 0.0184(2) Uani 1 1 d . . . . .
H18 H 0.3260 0.2721 1.0139 0.022 Uiso 1 1 calc R U . . .

loop_
_atom_site_aniso_label
_atom_site_aniso_U_11
_atom_site_aniso_U_22
_atom_site_aniso_U_33
_atom_site_aniso_U_23
_atom_site_aniso_U_13
_atom_site_aniso_U_12
Cl1 0.02851(17) 0.03236(17) 0.02655(17) 0.01504(13) 0.00748(12) 0.01646(13)
O1 0.0236(4) 0.0210(4) 0.0281(5) 0.0158(4) 0.0135(4) 0.0097(3)
O2 0.0292(5) 0.0350(5) 0.0435(6) 0.0208(5) 0.0201(5) 0.0173(4)
N1 0.0360(6) 0.0250(5) 0.0239(6) 0.0096(5) 0.0067(5) 0.0110(5)
C1 0.0179(5) 0.0169(5) 0.0197(5) 0.0101(4) 0.0068(4) 0.0058(4)
C2 0.0166(5) 0.0176(5) 0.0174(5) 0.0078(4) 0.0041(4) 0.0044(4)
C3 0.0190(5) 0.0247(6) 0.0208(6) 0.0131(5) 0.0082(4) 0.0073(5)
C4 0.0155(5) 0.0193(5) 0.0187(5) 0.0089(4) 0.0049(4) 0.0041(4)
C5 0.0196(5) 0.0221(5) 0.0205(6) 0.0103(5) 0.0051(4) 0.0082(4)
C6 0.0199(5) 0.0184(5) 0.0181(5) 0.0081(4) 0.0025(4) 0.0054(4)
C7 0.0303(7) 0.0208(6) 0.0187(6) 0.0080(5) 0.0025(5) 0.0099(5)
C8 0.0402(8) 0.0155(5) 0.0212(6) 0.0079(5) -0.0007(5) 0.0060(5)
C9 0.0322(7) 0.0219(6) 0.0227(6) 0.0121(5) -0.0021(5) -0.0028(5)
C10 0.0235(6) 0.0245(6) 0.0233(6) 0.0138(5) 0.0037(5) 0.0024(5)
C11 0.0198(5) 0.0173(5) 0.0185(5) 0.0094(4) 0.0020(4) 0.0041(4)
C12 0.0212(6) 0.0228(6) 0.0183(5) 0.0113(5) 0.0056(4) 0.0077(4)
C13 0.0149(5) 0.0156(5) 0.0173(5) 0.0069(4) 0.0016(4) 0.0012(4)
C14 0.0182(5) 0.0265(6) 0.0241(6) 0.0159(5) 0.0060(4) 0.0042(5)
C15 0.0153(5) 0.0280(6) 0.0237(6) 0.0135(5) 0.0057(4) 0.0049(5)
C16 0.0174(5) 0.0195(5) 0.0200(6) 0.0075(4) 0.0015(4) 0.0049(4)
C17 0.0218(6) 0.0189(5) 0.0176(5) 0.0085(4) 0.0037(4) 0.0040(4)
C18 0.0192(5) 0.0182(5) 0.0178(5) 0.0073(4) 0.0053(4) 0.0039(4)

loop_
_atom_type_symbol
_atom_type_description
_atom_type_scat_dispersion_real
_atom_type_scat_dispersion_imag
_atom_type_scat_source
C C 0.0033 0.0016 'International Tables Vol C Tables 4.2.6.8 and 6.1.1.4'
H H 0.0000 0.0000 'International Tables Vol C Tables 4.2.6.8 and 6.1.1.4'
Cl Cl 0.1484 0.1585 'International Tables Vol C Tables 4.2.6.8 and 6.1.1.4'
N N 0.0061 0.0033 'International Tables Vol C Tables 4.2.6.8 and 6.1.1.4'
O O 0.0106 0.0060 'International Tables Vol C Tables 4.2.6.8 and 6.1.1.4'

loop_
_geom_angle_atom_site_label_1
_geom_angle_atom_site_label_2
_geom_angle_atom_site_label_3
_geom_angle
_geom_angle_site_symmetry_1
_geom_angle_site_symmetry_3
_geom_angle_publ_flag
C11 O1 C1 116.90(9) . . ?
O1 C1 C12 105.27(9) . . ?
O1 C1 C4 120.52(9) . . ?
C12 C1 C4 111.12(10) . . ?
O1 C1 C2 118.36(10) . . ?
C12 C1 C2 112.51(9) . . ?
C4 C1 C2 88.71(9) . . ?
C13 C2 C3 120.85(10) . . ?
C13 C2 C1 118.95(10) . . ?
C3 C2 C1 87.59(9) . . ?
C13 C2 H2 109.2 . . ?
C3 C2 H2 109.2 . . ?
C1 C2 H2 109.2 . . ?
C2 C3 C4 88.84(9) . . ?
C2 C3 H3A 113.8 . . ?
C4 C3 H3A 113.8 . . ?
C2 C3 H3B 113.8 . . ?
C4 C3 H3B 113.8 . . ?
H3A C3 H3B 111.1 . . ?
C5 C4 C1 113.15(10) . . ?
C5 C4 C3 113.57(10) . . ?
C1 C4 C3 87.54(9) . . ?
C5 C4 H4 113.4 . . ?
C1 C4 H4 113.4 . . ?
C3 C4 H4 113.4 . . ?
O2 C5 C6 122.68(11) . . ?
O2 C5 C4 120.03(11) . . ?
C6 C5 C4 117.29(10) . . ?
C11 C6 C7 118.42(11) . . ?
C11 C6 C5 121.79(11) . . ?
C7 C6 C5 119.77(11) . . ?
C8 C7 C6 120.83(13) . . ?
C8 C7 H7 119.6 . . ?
C6 C7 H7 119.6 . . ?
C7 C8 C9 119.73(12) . . ?
C7 C8 H8 120.1 . . ?
C9 C8 H8 120.1 . . ?
C10 C9 C8 120.80(12) . . ?
C10 C9 H9 119.6 . . ?
C8 C9 H9 119.6 . . ?
C9 C10 C11 119.10(13) . . ?
C9 C10 H10 120.4 . . ?
C11 C10 H10 120.4 . . ?
O1 C11 C10 115.34(11) . . ?
O1 C11 C6 123.53(11) . . ?
C10 C11 C6 121.09(11) . . ?
N1 C12 C1 178.10(14) . . ?
C18 C13 C14 118.83(11) . . ?
C18 C13 C2 121.61(10) . . ?
C14 C13 C2 119.55(10) . . ?
C15 C14 C13 121.01(11) . . ?
C15 C14 H14 119.5 . . ?
C13 C14 H14 119.5 . . ?
C16 C15 C14 118.92(11) . . ?
C16 C15 H15 120.5 . . ?
C14 C15 H15 120.5 . . ?
C15 C16 C17 121.43(11) . . ?
C15 C16 Cl1 118.32(10) . . ?
C17 C16 Cl1 120.24(10) . . ?
C16 C17 C18 118.93(11) . . ?
C16 C17 H17 120.5 . . ?
C18 C17 H17 120.5 . . ?
C17 C18 C13 120.74(11) . . ?
C17 C18 H18 119.6 . . ?
C13 C18 H18 119.6 . . ?

loop_
_geom_bond_atom_site_label_1
_geom_bond_atom_site_label_2
_geom_bond_distance
_geom_bond_site_symmetry_2
_geom_bond_publ_flag
Cl1 C16 1.7421(12) . ?
O1 C11 1.3750(14) . ?
O1 C1 1.4221(14) . ?
O2 C5 1.2170(15) . ?
N1 C12 1.1399(17) . ?
C1 C12 1.4790(17) . ?
C1 C4 1.5512(16) . ?
C1 C2 1.5581(17) . ?
C2 C13 1.5010(16) . ?
C2 C3 1.5487(17) . ?
C2 H2 1.0000 . ?
C3 C4 1.5571(17) . ?
C3 H3A 0.9900 . ?
C3 H3B 0.9900 . ?
C4 C5 1.5102(16) . ?
C4 H4 1.0000 . ?
C5 C6 1.4789(17) . ?
C6 C11 1.3978(17) . ?
C6 C7 1.4035(17) . ?
C7 C8 1.3805(19) . ?
C7 H7 0.9500 . ?
C8 C9 1.393(2) . ?
C8 H8 0.9500 . ?
C9 C10 1.3847(18) . ?
C9 H9 0.9500 . ?
C10 C11 1.3951(17) . ?
C10 H10 0.9500 . ?
C13 C18 1.3942(16) . ?
C13 C14 1.3963(17) . ?
C14 C15 1.3871(17) . ?
C14 H14 0.9500 . ?
C15 C16 1.3856(17) . ?
C15 H15 0.9500 . ?
C16 C17 1.3871(17) . ?
C17 C18 1.3929(17) . ?
C17 H17 0.9500 . ?
C18 H18 0.9500 . ?

loop_
_geom_torsion_atom_site_label_1
_geom_torsion_atom_site_label_2
_geom_torsion_atom_site_label_3
_geom_torsion_atom_site_label_4
_geom_torsion
_geom_torsion_site_symmetry_1
_geom_torsion_site_symmetry_2
_geom_torsion_site_symmetry_3
_geom_torsion_site_symmetry_4
_geom_torsion_publ_flag
C11 O1 C1 C12 156.98(10) . . . . ?
C11 O1 C1 C4 30.51(15) . . . . ?
C11 O1 C1 C2 -76.26(13) . . . . ?
O1 C1 C2 C13 -91.01(12) . . . . ?
C12 C1 C2 C13 32.20(14) . . . . ?
C4 C1 C2 C13 144.58(10) . . . . ?
O1 C1 C2 C3 144.72(10) . . . . ?
C12 C1 C2 C3 -92.08(10) . . . . ?
C4 C1 C2 C3 20.30(8) . . . . ?
C13 C2 C3 C4 -142.85(11) . . . . ?
C1 C2 C3 C4 -20.22(8) . . . . ?
O1 C1 C4 C5 -28.13(15) . . . . ?
C12 C1 C4 C5 -151.86(10) . . . . ?
C2 C1 C4 C5 94.44(10) . . . . ?
O1 C1 C4 C3 -142.76(11) . . . . ?
C12 C1 C4 C3 93.50(10) . . . . ?
C2 C1 C4 C3 -20.19(8) . . . . ?
C2 C3 C4 C5 -93.93(11) . . . . ?
C2 C3 C4 C1 20.32(8) . . . . ?
C1 C4 C5 O2 -166.01(11) . . . . ?
C3 C4 C5 O2 -68.22(15) . . . . ?
C1 C4 C5 C6 14.14(15) . . . . ?
C3 C4 C5 C6 111.94(12) . . . . ?
O2 C5 C6 C11 176.19(12) . . . . ?
C4 C5 C6 C11 -3.97(17) . . . . ?
O2 C5 C6 C7 -1.86(19) . . . . ?
C4 C5 C6 C7 177.98(11) . . . . ?
C11 C6 C7 C8 -1.20(18) . . . . ?
C5 C6 C7 C8 176.92(11) . . . . ?
C6 C7 C8 C9 -0.13(19) . . . . ?
C7 C8 C9 C10 0.9(2) . . . . ?
C8 C9 C10 C11 -0.29(19) . . . . ?
C1 O1 C11 C10 163.05(10) . . . . ?
C1 O1 C11 C6 -18.83(16) . . . . ?
C9 C10 C11 O1 177.08(11) . . . . ?
C9 C10 C11 C6 -1.10(19) . . . . ?
C7 C6 C11 O1 -176.20(11) . . . . ?
C5 C6 C11 O1 5.72(18) . . . . ?
C7 C6 C11 C10 1.83(18) . . . . ?
C5 C6 C11 C10 -176.25(11) . . . . ?
C3 C2 C13 C18 -30.94(16) . . . . ?
C1 C2 C13 C18 -136.87(11) . . . . ?
C3 C2 C13 C14 147.76(11) . . . . ?
C1 C2 C13 C14 41.83(15) . . . . ?
C18 C13 C14 C15 3.65(18) . . . . ?
C2 C13 C14 C15 -175.08(11) . . . . ?
C13 C14 C15 C16 -2.18(19) . . . . ?
C14 C15 C16 C17 -1.41(19) . . . . ?
C14 C15 C16 Cl1 176.97(10) . . . . ?
C15 C16 C17 C18 3.39(18) . . . . ?
Cl1 C16 C17 C18 -174.95(9) . . . . ?
C16 C17 C18 C13 -1.84(18) . . . . ?
C14 C13 C18 C17 -1.61(18) . . . . ?
C2 C13 C18 C17 177.10(11) . . . . ?
